data_7053625
loop_
_publ_author_name
'Aijaz, Arshad'
'Lama, Prem'
'Sa\~nudo, E. Carolina'
'Mishra, Rupali'
'Bharadwaj, Parimal K.'

_publ_section_title
;
 Coordination polymers of various architectures built with mixed
 imidazole/benzimidazole and carboxylate donor ligands and different metal
 ions: syntheses, structural features and magnetic properties
;
_journal_issue 11
_journal_name_full 'New Journal of Chemistry'
_journal_page_first 2502
_journal_paper_doi 10.1039/c0nj00302f
_journal_volume 34
_journal_year 2010
_chemical_formula_moiety 'C12 H10 Cd N2 O4'
_chemical_formula_sum 'C12 H10 Cd N2 O4'
_chemical_formula_weight 358.63
_chemical_name_systematic
;
?
;
_space_group_IT_number 15
_symmetry_cell_setting monoclinic
_symmetry_space_group_name_Hall '-C 2yc'
_symmetry_space_group_name_H-M 'C 1 2/c 1'
_atom_sites_solution_hydrogens geom
_atom_sites_solution_primary direct
_atom_sites_solution_secondary difmap
_audit_creation_method SHELXL-97
_cell_angle_alpha 90.000
_cell_angle_beta 103.873(5)
_cell_angle_gamma 90.000
_cell_formula_units_Z 8
_cell_length_a 18.725(3)
_cell_length_b 8.100(5)
_cell_length_c 16.297(4)
_cell_measurement_reflns_used 999
_cell_measurement_temperature 100(2)
_cell_measurement_theta_max 26.50
_cell_measurement_theta_min 2.24
_cell_volume 2399.7(16)
_computing_cell_refinement 'SAINT 6.45 ( Bruker, 2003)'
_computing_data_collection 'SMART 5.628 (Bruker, 2003)'
_computing_data_reduction 'SAINT 6.45 ( Bruker, 2003)'
_computing_molecular_graphics 'DIAMOND 2.1e'
_computing_structure_refinement 'SHELXL-97 (Sheldrick, 1997)'
_computing_structure_solution SIR-97
_diffrn_ambient_temperature 100(2)
_diffrn_measured_fraction_theta_full 0.990
_diffrn_measured_fraction_theta_max 0.990
_diffrn_measurement_device_type 'BRUKER SMART APEX'
_diffrn_measurement_method /w-scans
_diffrn_radiation_monochromator graphite
_diffrn_radiation_source 'fine-focus sealed tube'
_diffrn_radiation_type MoK\a
_diffrn_radiation_wavelength 0.71073
_diffrn_reflns_av_R_equivalents 0.0347
_diffrn_reflns_av_sigmaI/netI 0.0386
_diffrn_reflns_limit_h_max 21
_diffrn_reflns_limit_h_min -23
_diffrn_reflns_limit_k_max 10
_diffrn_reflns_limit_k_min -10
_diffrn_reflns_limit_l_max 16
_diffrn_reflns_limit_l_min -20
_diffrn_reflns_number 6007
_diffrn_reflns_theta_full 26.50
_diffrn_reflns_theta_max 26.50
_diffrn_reflns_theta_min 2.24
_exptl_absorpt_coefficient_mu 1.831
_exptl_absorpt_correction_T_max 0.8102
_exptl_absorpt_correction_T_min 0.7340
_exptl_absorpt_correction_type empirical
_exptl_absorpt_process_details SADABS
_exptl_crystal_colour colorless
_exptl_crystal_density_diffrn 1.985
_exptl_crystal_density_method 'not measured'
_exptl_crystal_description block
_exptl_crystal_F_000 1408
_exptl_crystal_size_max 0.18
_exptl_crystal_size_mid 0.16
_exptl_crystal_size_min 0.12
_refine_diff_density_max 0.675
_refine_diff_density_min -0.850
_refine_diff_density_rms 0.177
_refine_ls_extinction_method none
_refine_ls_goodness_of_fit_ref 1.125
_refine_ls_hydrogen_treatment refU
_refine_ls_matrix_type full
_refine_ls_number_parameters 174
_refine_ls_number_reflns 2460
_refine_ls_number_restraints 0
_refine_ls_restrained_S_all 1.125
_refine_ls_R_factor_all 0.0390
_refine_ls_R_factor_gt 0.0303
_refine_ls_shift/su_max 0.000
_refine_ls_shift/su_mean 0.000
_refine_ls_structure_factor_coef Fsqd
_refine_ls_weighting_details 'calc w=1/[\s^2^(Fo^2^)+(0.0643P)^2^+0.2690P] where P=(Fo^2^+2Fc^2^)/3'
_refine_ls_weighting_scheme calc
_refine_ls_wR_factor_gt 0.0821
_refine_ls_wR_factor_ref 0.1084
_reflns_number_gt 1958
_reflns_number_total 2460
_reflns_threshold_expression >2sigma(I)
_cod_data_source_file c0nj00302f.txt
_cod_data_source_block 5
_cod_depositor_comments
;
The following automatic conversions were performed:

'_symmetry_cell_setting' value 'Monoclinic' changed to 'monoclinic'
according to /home/saulius/struct/CIF-dictionaries/cif_core.dic
dictionary named 'cif_core.dic' version 2.4.2 from 2011-04-26.

Automatic conversion script
Id: cif_fix_values 1891 2012-01-12 08:04:46Z andrius 
;
_cod_original_sg_symbol_H-M C2/c
_cod_database_code 7053625

loop_
_symmetry_equiv_pos_as_xyz
'x, y, z'
'-x, y, -z+1/2'
'x+1/2, y+1/2, z'
'-x+1/2, y+1/2, -z+1/2'
'-x, -y, -z'
'x, -y, z-1/2'
'-x+1/2, -y+1/2, -z'
'x+1/2, -y+1/2, z-1/2'

loop_
_atom_site_label
_atom_site_type_symbol
_atom_site_fract_x
_atom_site_fract_y
_atom_site_fract_z
_atom_site_U_iso_or_equiv
_atom_site_adp_type
_atom_site_occupancy
_atom_site_symmetry_multiplicity
_atom_site_calc_flag
_atom_site_refinement_flags
Cd1 Cd 0.0000 0.15773(4) 0.2500 0.02565(15) Uani 1 2 d S
Cd2 Cd 0.0000 -0.34514(4) 0.2500 0.02629(15) Uani 1 2 d S
O1 O -0.00973(16) -0.0596(3) 0.15514(18) 0.0378(6) Uani 1 1 d .
O2 O -0.09173(13) -0.2588(3) 0.14487(16) 0.0410(6) Uani 1 1 d .
O3 O -0.07841(14) -0.4284(3) 0.32663(16) 0.0405(6) Uani 1 1 d .
O4 O 0.00488(17) -0.6229(4) 0.3477(2) 0.0445(7) Uani 1 1 d .
N1 N -0.37695(14) 0.3098(4) -0.21888(17) 0.0313(6) Uani 1 1 d .
N2 N -0.27112(13) 0.2145(3) -0.14464(16) 0.0287(6) Uani 1 1 d .
C1 C -0.3212(2) 0.3905(5) -0.2434(3) 0.0455(10) Uani 1 1 d .
H1 H -0.3274 0.4723 -0.2845 0.055 Uiso 1 1 calc R
C2 C -0.2561(2) 0.3331(5) -0.1987(3) 0.0482(11) Uani 1 1 d .
H2 H -0.2098 0.3669 -0.2034 0.058 Uiso 1 1 calc R
C3 C -0.34461(16) 0.2062(4) -0.1598(2) 0.0305(7) Uani 1 1 d .
H3 H -0.3697 0.1352 -0.1317 0.037 Uiso 1 1 calc R
C4 C -0.22017(17) 0.1269(4) -0.0791(2) 0.0279(7) Uani 1 1 d .
C5 C -0.24528(19) 0.0058(4) -0.0339(3) 0.0404(9) Uani 1 1 d .
H5 H -0.2949 -0.0218 -0.0470 0.049 Uiso 1 1 calc R
C6 C -0.1971(2) -0.0744(4) 0.0306(2) 0.0391(9) Uani 1 1 d .
H6 H -0.2144 -0.1560 0.0611 0.047 Uiso 1 1 calc R
C7 C -0.12289(16) -0.0346(4) 0.05064(19) 0.0281(7) Uani 1 1 d .
C8 C -0.09843(19) 0.0849(4) 0.0046(2) 0.0329(8) Uani 1 1 d .
H8 H -0.0487 0.1122 0.0176 0.039 Uiso 1 1 calc R
C9 C -0.14641(18) 0.1661(4) -0.0612(2) 0.0336(8) Uani 1 1 d .
H9 H -0.1291 0.2457 -0.0927 0.040 Uiso 1 1 calc R
C10 C -0.07160(19) -0.1237(4) 0.1214(2) 0.0314(7) Uani 1 1 d .
C11 C -0.05132(18) -0.5572(4) 0.3628(2) 0.0378(8) Uani 1 1 d .
C12 C -0.0871(3) -0.6345(6) 0.4264(3) 0.0678(14) Uani 1 1 d .
H12A H -0.0827 -0.7525 0.4241 0.102 Uiso 1 1 calc R
H12B H -0.1381 -0.6044 0.4139 0.102 Uiso 1 1 calc R
H12C H -0.0632 -0.5963 0.4820 0.102 Uiso 1 1 calc R

loop_
_atom_site_aniso_label
_atom_site_aniso_U_11
_atom_site_aniso_U_22
_atom_site_aniso_U_33
_atom_site_aniso_U_23
_atom_site_aniso_U_13
_atom_site_aniso_U_12
Cd1 0.0204(2) 0.0231(3) 0.0305(2) 0.000 0.00037(16) 0.000
Cd2 0.0236(2) 0.0295(3) 0.0248(2) 0.000 0.00382(16) 0.000
O1 0.0309(14) 0.0435(15) 0.0332(14) -0.0066(13) -0.0039(11) 0.0056(12)
O2 0.0436(15) 0.0407(15) 0.0342(14) 0.0107(12) -0.0019(12) 0.0010(12)
O3 0.0418(15) 0.0384(15) 0.0462(15) 0.0087(12) 0.0198(12) 0.0078(11)
O4 0.0307(15) 0.0485(16) 0.0523(19) -0.0201(14) 0.0058(13) 0.0032(12)
N1 0.0268(14) 0.0353(16) 0.0297(15) 0.0026(12) 0.0028(12) -0.0013(11)
N2 0.0219(13) 0.0317(15) 0.0312(14) 0.0080(12) 0.0037(11) -0.0003(11)
C1 0.033(2) 0.053(2) 0.049(2) 0.0231(19) 0.0070(18) -0.0017(16)
C2 0.031(2) 0.059(3) 0.053(3) 0.028(2) 0.0073(18) -0.0039(17)
C3 0.0221(16) 0.0339(18) 0.0344(18) 0.0076(14) 0.0045(13) 0.0009(13)
C4 0.0252(16) 0.0298(16) 0.0272(17) 0.0029(14) 0.0034(14) 0.0032(13)
C5 0.0241(17) 0.046(2) 0.049(2) 0.0108(16) 0.0035(15) -0.0069(15)
C6 0.037(2) 0.036(2) 0.040(2) 0.0104(16) 0.0033(17) -0.0047(15)
C7 0.0276(16) 0.0283(17) 0.0244(15) -0.0016(14) -0.0014(13) 0.0023(13)
C8 0.0255(18) 0.034(2) 0.0348(19) -0.0035(14) -0.0011(15) -0.0030(13)
C9 0.0306(19) 0.037(2) 0.0335(19) 0.0055(14) 0.0076(16) -0.0013(13)
C10 0.035(2) 0.0333(18) 0.0214(17) -0.0024(14) -0.0022(14) 0.0083(15)
C11 0.0307(18) 0.0368(19) 0.0471(19) -0.0069(17) 0.0086(15) -0.0003(15)
C12 0.068(3) 0.069(3) 0.075(3) 0.026(3) 0.036(3) 0.006(2)

loop_
_atom_type_symbol
_atom_type_description
_atom_type_scat_dispersion_real
_atom_type_scat_dispersion_imag
_atom_type_scat_source
C C 0.0033 0.0016 'International Tables Vol C Tables 4.2.6.8 and 6.1.1.4'
H H 0.0000 0.0000 'International Tables Vol C Tables 4.2.6.8 and 6.1.1.4'
N N 0.0061 0.0033 'International Tables Vol C Tables 4.2.6.8 and 6.1.1.4'
O O 0.0106 0.0060 'International Tables Vol C Tables 4.2.6.8 and 6.1.1.4'
Cd Cd -0.8075 1.2024 'International Tables Vol C Tables 4.2.6.8 and 6.1.1.4'

loop_
_geom_angle_atom_site_label_1
_geom_angle_atom_site_label_2
_geom_angle_atom_site_label_3
_geom_angle
_geom_angle_site_symmetry_1
_geom_angle_site_symmetry_3
N1 Cd1 N1 166.59(15) 8_556 7_455
N1 Cd1 O1 98.70(10) 8_556 .
N1 Cd1 O1 91.48(10) 7_455 .
N1 Cd1 O1 91.48(10) 8_556 2
N1 Cd1 O1 98.70(10) 7_455 2
O1 Cd1 O1 81.34(15) . 2
N1 Cd1 O4 83.61(10) 8_556 1_565
N1 Cd1 O4 86.35(10) 7_455 1_565
O1 Cd1 O4 177.56(8) . 1_565
O1 Cd1 O4 97.85(14) 2 1_565
N1 Cd1 O4 86.35(10) 8_556 2_565
N1 Cd1 O4 83.61(10) 7_455 2_565
O1 Cd1 O4 97.85(14) . 2_565
O1 Cd1 O4 177.56(8) 2 2_565
O4 Cd1 O4 83.05(17) 1_565 2_565
O2 Cd2 O2 143.41(14) 2 .
O2 Cd2 O3 92.04(9) 2 2
O2 Cd2 O3 98.79(10) . 2
O2 Cd2 O3 98.79(10) 2 .
O2 Cd2 O3 92.04(9) . .
O3 Cd2 O3 145.07(13) 2 .
C10 O1 Cd1 121.1(2) . .
C10 O2 Cd2 106.1(2) . .
C11 O3 Cd2 105.6(2) . .
C11 O4 Cd1 123.3(3) . 1_545
C3 N1 C1 105.6(3) . .
C3 N1 Cd1 120.5(2) . 7_455
C1 N1 Cd1 133.5(2) . 7_455
C3 N2 C2 106.0(3) . .
C3 N2 C4 125.5(3) . .
C2 N2 C4 128.2(3) . .
C2 C1 N1 109.5(3) . .
C2 C1 H1 125.3 . .
N1 C1 H1 125.3 . .
C1 C2 N2 106.9(3) . .
C1 C2 H2 126.6 . .
N2 C2 H2 126.6 . .
N1 C3 N2 112.1(3) . .
N1 C3 H3 124.0 . .
N2 C3 H3 124.0 . .
C5 C4 C9 120.3(3) . .
C5 C4 N2 119.9(3) . .
C9 C4 N2 119.8(3) . .
C6 C5 C4 120.1(3) . .
C6 C5 H5 120.0 . .
C4 C5 H5 120.0 . .
C5 C6 C7 120.5(3) . .
C5 C6 H6 119.7 . .
C7 C6 H6 119.7 . .
C8 C7 C6 118.9(3) . .
C8 C7 C10 121.7(3) . .
C6 C7 C10 119.4(3) . .
C7 C8 C9 121.2(3) . .
C7 C8 H8 119.4 . .
C9 C8 H8 119.4 . .
C4 C9 C8 119.0(3) . .
C4 C9 H9 120.5 . .
C8 C9 H9 120.5 . .
O2 C10 O1 122.6(3) . .
O2 C10 C7 118.3(3) . .
O1 C10 C7 119.1(3) . .
O3 C11 O4 121.9(3) . .
O3 C11 C12 118.6(3) . .
O4 C11 C12 119.5(4) . .
C11 C12 H12A 109.5 . .
C11 C12 H12B 109.5 . .
H12A C12 H12B 109.5 . .
C11 C12 H12C 109.5 . .
H12A C12 H12C 109.5 . .
H12B C12 H12C 109.5 . .

loop_
_geom_bond_atom_site_label_1
_geom_bond_atom_site_label_2
_geom_bond_distance
_geom_bond_site_symmetry_2
Cd1 N1 2.253(3) 8_556
Cd1 N1 2.253(3) 7_455
Cd1 O1 2.321(3) .
Cd1 O1 2.321(3) 2
Cd1 O4 2.373(3) 1_565
Cd1 O4 2.373(3) 2_565
Cd2 O2 2.228(2) 2
Cd2 O2 2.228(2) .
Cd2 O3 2.247(2) 2
Cd2 O3 2.247(2) .
O1 C10 1.268(5) .
O2 C10 1.247(4) .
O3 C11 1.245(4) .
O4 C11 1.255(4) .
O4 Cd1 2.373(3) 1_545
N1 C3 1.311(4) .
N1 C1 1.370(4) .
N1 Cd1 2.253(3) 7_455
N2 C3 1.340(4) .
N2 C2 1.377(4) .
N2 C4 1.437(4) .
C1 C2 1.343(5) .
C1 H1 0.9300 .
C2 H2 0.9300 .
C3 H3 0.9300 .
C4 C5 1.376(5) .
C4 C9 1.379(5) .
C5 C6 1.373(5) .
C5 H5 0.9300 .
C6 C7 1.387(5) .
C6 H6 0.9300 .
C7 C8 1.370(5) .
C7 C10 1.498(4) .
C8 C9 1.388(5) .
C8 H8 0.9300 .
C9 H9 0.9300 .
C11 C12 1.499(5) .
C12 H12A 0.9600 .
C12 H12B 0.9600 .
C12 H12C 0.9600 .

loop_
_geom_torsion_atom_site_label_1
_geom_torsion_atom_site_label_2
_geom_torsion_atom_site_label_3
_geom_torsion_atom_site_label_4
_geom_torsion
_geom_torsion_site_symmetry_1
N1 Cd1 O1 C10 178.4(3) 8_556
N1 Cd1 O1 C10 -10.4(3) 7_455
O1 Cd1 O1 C10 88.2(3) 2
O4 Cd1 O1 C10 -94.1(3) 2_565
O2 Cd2 O2 C10 29.9(2) 2
O3 Cd2 O2 C10 -75.7(2) 2
O3 Cd2 O2 C10 137.7(2) .
O2 Cd2 O3 C11 -72.0(2) 2
O2 Cd2 O3 C11 143.0(2) .
O3 Cd2 O3 C11 34.5(2) 2
C3 N1 C1 C2 0.3(5) .
Cd1 N1 C1 C2 173.2(3) 7_455
N1 C1 C2 N2 -0.4(5) .
C3 N2 C2 C1 0.3(4) .
C4 N2 C2 C1 -174.3(3) .
C1 N1 C3 N2 -0.2(4) .
Cd1 N1 C3 N2 -174.2(2) 7_455
C2 N2 C3 N1 0.0(4) .
C4 N2 C3 N1 174.7(3) .
C3 N2 C4 C5 9.8(5) .
C2 N2 C4 C5 -176.7(4) .
C3 N2 C4 C9 -169.4(3) .
C2 N2 C4 C9 4.1(5) .
C9 C4 C5 C6 1.4(5) .
N2 C4 C5 C6 -177.9(3) .
C4 C5 C6 C7 -0.2(6) .
C5 C6 C7 C8 -0.5(5) .
C5 C6 C7 C10 179.8(3) .
C6 C7 C8 C9 0.1(5) .
C10 C7 C8 C9 179.7(3) .
C5 C4 C9 C8 -1.8(5) .
N2 C4 C9 C8 177.4(3) .
C7 C8 C9 C4 1.1(5) .
Cd2 O2 C10 O1 0.2(4) .
Cd2 O2 C10 C7 -179.8(2) .
Cd1 O1 C10 O2 -103.2(3) .
Cd1 O1 C10 C7 76.8(3) .
C8 C7 C10 O2 -160.2(3) .
C6 C7 C10 O2 19.4(5) .
C8 C7 C10 O1 19.8(5) .
C6 C7 C10 O1 -160.6(3) .
Cd2 O3 C11 O4 -5.9(4) .
Cd2 O3 C11 C12 173.8(3) .
Cd1 O4 C11 O3 -95.9(4) 1_545
Cd1 O4 C11 C12 84.4(4) 1_545
